data_2104054
loop_
_publ_author_name
'Daszkiewicz, Marek'
'Gulay, Lubomir D.'
'Shemet, Vasylyna Ya.'

_publ_section_title
;
 Crystal architecture of <i>R</i>~2~SnS~5~ (<i>R</i> = Pr, Nd, Gd and
 Tb): crystal structure relationships in chalcogenides
;
_journal_issue 2
_journal_name_full 'Acta Crystallographica Section B'
_journal_page_first 172
_journal_page_last 176
_journal_paper_doi 10.1107/S0108768108004175
_journal_volume 64
_journal_year 2008
_chemical_formula_moiety 'Nd2 S5 Sn'
_chemical_formula_sum 'Nd2 S5 Sn'
_chemical_formula_weight 567.47
_chemical_name_systematic
;
 ?
;
_space_group_IT_number 55
_symmetry_cell_setting orthorhombic
_symmetry_space_group_name_Hall '-P 2 2ab'
_symmetry_space_group_name_H-M 'P b a m'
_atom_sites_solution_primary direct
_atom_sites_solution_secondary difmap
_audit_creation_method SHELXL-97
_cell_angle_alpha 90.00
_cell_angle_beta 90.00
_cell_angle_gamma 90.00
_cell_formula_units_Z 2
_cell_length_a 7.7721(14)
_cell_length_b 11.218(2)
_cell_length_c 3.9272(9)
_cell_measurement_reflns_used 392
_cell_measurement_temperature 293(2)
_cell_measurement_theta_max 26.65
_cell_measurement_theta_min 3.19
_cell_volume 342.40(12)
_computing_cell_refinement 'CrysAlis 1.171.32.6'
_computing_data_collection 'CrysAlis 1.171.32.6'
_computing_data_reduction 'CrysAlis 1.171.32.6'
_computing_structure_refinement 'SHELXL-97 (Sheldrick, 1997)'
_computing_structure_solution 'SHELXS-97 (Sheldrick, 1990)'
_diffrn_ambient_temperature 293(2)
_diffrn_detector_area_resol_mean '1024x1024 with blocks 2x2, 33.133pixel/mm'
_diffrn_measured_fraction_theta_full 0.983
_diffrn_measured_fraction_theta_max 0.983
_diffrn_measurement_device_type 'KUMA KM-4 with area CCD detector'
_diffrn_measurement_method \w-scan
_diffrn_radiation_monochromator graphite
_diffrn_radiation_source 'fine-focus sealed tube'
_diffrn_radiation_type MoK\a
_diffrn_radiation_wavelength 0.71073
_diffrn_reflns_av_R_equivalents 0.0937
_diffrn_reflns_av_sigmaI/netI 0.0384
_diffrn_reflns_limit_h_max 9
_diffrn_reflns_limit_h_min -8
_diffrn_reflns_limit_k_max 14
_diffrn_reflns_limit_k_min -14
_diffrn_reflns_limit_l_max 4
_diffrn_reflns_limit_l_min -4
_diffrn_reflns_number 3642
_diffrn_reflns_theta_full 26.65
_diffrn_reflns_theta_max 26.65
_diffrn_reflns_theta_min 3.19
_exptl_absorpt_coefficient_mu 19.958
_exptl_absorpt_correction_T_max 0.2584
_exptl_absorpt_correction_T_min 0.1226
_exptl_absorpt_correction_type numerical
_exptl_absorpt_process_details 'M. Mayer, CrysAlis Data Reduction Program, Oxford Diffraction Ltd, 2007'
_exptl_crystal_colour black
_exptl_crystal_density_diffrn 5.504
_exptl_crystal_density_method 'not measured'
_exptl_crystal_description prism
_exptl_crystal_F_000 500
_exptl_crystal_size_max 0.22
_exptl_crystal_size_mid 0.21
_exptl_crystal_size_min 0.19
_refine_diff_density_max 1.331
_refine_diff_density_min -1.828
_refine_ls_extinction_method none
_refine_ls_goodness_of_fit_ref 1.093
_refine_ls_matrix_type full
_refine_ls_number_parameters 27
_refine_ls_number_reflns 402
_refine_ls_number_restraints 0
_refine_ls_restrained_S_all 1.093
_refine_ls_R_factor_all 0.0267
_refine_ls_R_factor_gt 0.0261
_refine_ls_shift/su_max 0.000
_refine_ls_shift/su_mean 0.000
_refine_ls_structure_factor_coef Fsqd
_refine_ls_weighting_details 'calc w=1/[\s^2^(Fo^2^)+(0.0300P)^2^+3.9487P] where P=(Fo^2^+2Fc^2^)/3'
_refine_ls_weighting_scheme calc
_refine_ls_wR_factor_gt 0.0663
_refine_ls_wR_factor_ref 0.0668
_reflns_number_gt 392
_reflns_number_total 402
_reflns_threshold_expression >2sigma(I)
_cod_data_source_file bs5058.cif
_cod_data_source_block nd
_cod_original_cell_volume 342.41(12)
_cod_database_code 2104054
_cod_database_fobs_code 2104054

loop_
_symmetry_equiv_pos_as_xyz
'x, y, z'
'-x, -y, z'
'-x+1/2, y+1/2, -z'
'x+1/2, -y+1/2, -z'
'-x, -y, -z'
'x, y, -z'
'x-1/2, -y-1/2, z'
'-x-1/2, y-1/2, z'

loop_
_atom_site_type_symbol
_atom_site_label
_atom_site_fract_x
_atom_site_fract_y
_atom_site_fract_z
_atom_site_U_iso_or_equiv
_atom_site_adp_type
_atom_site_calc_flag
_atom_site_refinement_flags
_atom_site_occupancy
Nd Nd1 0.43909(6) 0.16988(4) 0.5000 0.0100(2) Uani d S 1
Sn Sn1 0.0000 0.0000 0.0000 0.0101(3) Uani d S 1
S S1 0.8162(3) 0.0772(2) 0.5000 0.0117(5) Uani d S 1
S S2 0.1544(3) 0.20048(19) 0.0000 0.0103(5) Uani d S 1
S S3 0.5000 0.0000 0.0000 0.0107(6) Uani d S 1

loop_
_atom_site_aniso_label
_atom_site_aniso_U_11
_atom_site_aniso_U_22
_atom_site_aniso_U_33
_atom_site_aniso_U_12
_atom_site_aniso_U_13
_atom_site_aniso_U_23
Nd1 0.0097(3) 0.0105(3) 0.0100(3) 0.00091(16) 0.000 0.000
Sn1 0.0107(5) 0.0087(5) 0.0110(5) -0.0023(3) 0.000 0.000
S1 0.0078(10) 0.0141(11) 0.0132(11) 0.0029(8) 0.000 0.000
S2 0.0076(9) 0.0092(10) 0.0142(12) 0.0012(8) 0.000 0.000
S3 0.0112(15) 0.0087(14) 0.0123(15) 0.0005(11) 0.000 0.000

loop_
_atom_type_symbol
_atom_type_description
_atom_type_scat_dispersion_real
_atom_type_scat_dispersion_imag
_atom_type_scat_source
S S 0.1246 0.1234 'International Tables Vol C Tables 4.2.6.8 and 6.1.1.4'
Sn Sn -0.6537 1.4246 'International Tables Vol C Tables 4.2.6.8 and 6.1.1.4'
Nd Nd -0.1943 3.0179 'International Tables Vol C Tables 4.2.6.8 and 6.1.1.4'

loop_
_geom_angle_atom_site_label_1
_geom_angle_atom_site_label_2
_geom_angle_atom_site_label_3
_geom_angle_site_symmetry_1
_geom_angle_site_symmetry_3
_geom_angle
S3 Nd1 S3 . 1_556 90.00(2)
S3 Nd1 S2 . 7_666 135.19(4)
S3 Nd1 S2 1_556 7_666 76.81(4)
S3 Nd1 S2 . 7_665 76.81(4)
S3 Nd1 S2 1_556 7_665 135.19(4)
S2 Nd1 S2 7_666 7_665 83.06(6)
S3 Nd1 S2 . . 74.90(4)
S3 Nd1 S2 1_556 . 132.22(4)
S2 Nd1 S2 7_666 . 143.17(3)
S2 Nd1 S2 7_665 . 85.76(2)
S3 Nd1 S2 . 1_556 132.22(4)
S3 Nd1 S2 1_556 1_556 74.90(4)
S2 Nd1 S2 7_666 1_556 85.76(2)
S2 Nd1 S2 7_665 1_556 143.17(3)
S2 Nd1 S2 . 1_556 82.51(6)
S3 Nd1 S1 . 7_565 134.813(11)
S3 Nd1 S1 1_556 7_565 134.813(11)
S2 Nd1 S1 7_666 7_565 73.44(5)
S2 Nd1 S1 7_665 7_565 73.44(5)
S2 Nd1 S1 . 7_565 69.74(5)
S2 Nd1 S1 1_556 7_565 69.74(5)
S3 Nd1 S1 . . 67.04(3)
S3 Nd1 S1 1_556 . 67.04(3)
S2 Nd1 S1 7_666 . 68.38(5)
S2 Nd1 S1 7_665 . 68.38(5)
S2 Nd1 S1 . . 137.62(3)
S2 Nd1 S1 1_556 . 137.62(3)
S1 Nd1 S1 7_565 . 128.13(6)
S3 Nd1 Nd1 . 1_556 134.999(10)
S3 Nd1 Nd1 1_556 1_556 45.001(11)
S2 Nd1 Nd1 7_666 1_556 48.47(3)
S2 Nd1 Nd1 7_665 1_556 131.53(3)
S2 Nd1 Nd1 . 1_556 131.25(3)
S2 Nd1 Nd1 1_556 1_556 48.75(3)
S1 Nd1 Nd1 7_565 1_556 90.0
S1 Nd1 Nd1 . 1_556 90.0
S3 Nd1 Nd1 . 1_554 45.001(11)
S3 Nd1 Nd1 1_556 1_554 134.999(11)
S2 Nd1 Nd1 7_666 1_554 131.53(3)
S2 Nd1 Nd1 7_665 1_554 48.47(3)
S2 Nd1 Nd1 . 1_554 48.75(3)
S2 Nd1 Nd1 1_556 1_554 131.25(3)
S1 Nd1 Nd1 7_565 1_554 90.0
S1 Nd1 Nd1 . 1_554 90.0
Nd1 Nd1 Nd1 1_556 1_554 180.00(4)
S3 Nd1 Nd1 . 5_656 44.999(11)
S3 Nd1 Nd1 1_556 5_656 44.999(11)
S2 Nd1 Nd1 7_666 5_656 109.90(4)
S2 Nd1 Nd1 7_665 5_656 109.90(4)
S2 Nd1 Nd1 . 5_656 106.92(4)
S2 Nd1 Nd1 1_556 5_656 106.92(4)
S1 Nd1 Nd1 7_565 5_656 175.35(5)
S1 Nd1 Nd1 . 5_656 56.52(4)
Nd1 Nd1 Nd1 1_556 5_656 90.0
Nd1 Nd1 Nd1 1_554 5_656 90.0
S2 Sn1 S2 . 5 180.00(5)
S2 Sn1 S1 . 1_454 87.96(6)
S2 Sn1 S1 5 1_454 92.04(6)
S2 Sn1 S1 . 5_656 92.04(6)
S2 Sn1 S1 5 5_656 87.96(6)
S1 Sn1 S1 1_454 5_656 180.0
S2 Sn1 S1 . 1_455 87.96(6)
S2 Sn1 S1 5 1_455 92.04(6)
S1 Sn1 S1 1_454 1_455 99.21(7)
S1 Sn1 S1 5_656 1_455 80.79(7)
S2 Sn1 S1 . 5_655 92.04(6)
S2 Sn1 S1 5 5_655 87.96(6)
S1 Sn1 S1 1_454 5_655 80.79(7)
S1 Sn1 S1 5_656 5_655 99.21(7)
S1 Sn1 S1 1_455 5_655 180.00(12)
Sn1 S1 Sn1 1_656 1_655 99.21(7)
Sn1 S1 Nd1 1_656 7_665 98.15(6)
Sn1 S1 Nd1 1_655 7_665 98.15(6)
Sn1 S1 Nd1 1_656 . 129.38(4)
Sn1 S1 Nd1 1_655 . 129.38(4)
Nd1 S1 Nd1 7_665 . 89.08(6)
Sn1 S2 Nd1 . 7_564 99.62(6)
Sn1 S2 Nd1 . 7_565 99.62(6)
Nd1 S2 Nd1 7_564 7_565 83.06(6)
Sn1 S2 Nd1 . . 104.36(6)
Nd1 S2 Nd1 7_564 . 156.01(8)
Nd1 S2 Nd1 7_565 . 92.25(2)
Sn1 S2 Nd1 . 1_554 104.36(6)
Nd1 S2 Nd1 7_564 1_554 92.25(2)
Nd1 S2 Nd1 7_565 1_554 156.01(8)
Nd1 S2 Nd1 . 1_554 82.51(6)
Nd1 S3 Nd1 5_655 . 180.00(2)
Nd1 S3 Nd1 5_655 5_656 90.00(2)
Nd1 S3 Nd1 . 5_656 90.00(2)
Nd1 S3 Nd1 5_655 1_554 90.00(2)
Nd1 S3 Nd1 . 1_554 90.00(2)
Nd1 S3 Nd1 5_656 1_554 180.000(13)

loop_
_geom_bond_atom_site_label_1
_geom_bond_atom_site_label_2
_geom_bond_site_symmetry_2
_geom_bond_distance
Nd1 S3 . 2.7770(5)
Nd1 S3 1_556 2.7770(5)
Nd1 S2 7_666 2.9618(16)
Nd1 S2 7_665 2.9618(16)
Nd1 S2 . 2.9779(17)
Nd1 S2 1_556 2.9779(17)
Nd1 S1 7_565 2.993(2)
Nd1 S1 . 3.110(2)
Nd1 Nd1 1_556 3.9272(9)
Nd1 Nd1 1_554 3.9272(9)
Nd1 Nd1 5_656 3.9274(11)
Sn1 S2 . 2.549(2)
Sn1 S2 5 2.549(2)
Sn1 S1 1_454 2.5782(14)
Sn1 S1 5_656 2.5782(14)
Sn1 S1 1_455 2.5782(14)
Sn1 S1 5_655 2.5782(14)
S1 Sn1 1_656 2.5782(14)
S1 Sn1 1_655 2.5782(14)
S1 Nd1 7_665 2.993(2)
S2 Nd1 7_564 2.9618(16)
S2 Nd1 7_565 2.9618(16)
S2 Nd1 1_554 2.9779(17)
S3 Nd1 5_655 2.7770(5)
S3 Nd1 5_656 2.7770(5)
S3 Nd1 1_554 2.7770(5)
